data_9011341
loop_
_publ_author_name
'Gatehouse, B. M.'
'Grey, I. E.'
'Smyth, J. R.'

_publ_section_title
;
 Structure refinement of mathiasite, (K0.62Na0.14Ba0.14Sr0.10)
 [Ti12.90Cr3.10Mg1.53Fe2.15Zr0.67Ca0.29V0.36]O38
 locality: peridotite nodules, Bultfonten kimblerlite, South africa
;
_journal_name_full 'Acta Crystallographica, Section C'
_journal_page_first 421
_journal_page_last 422
_journal_paper_doi 10.1107/S0108270183004965
_journal_volume 39
_journal_year 1983
_chemical_compound_source 'peridotite nodules, Bultfonten kimblerlite, South Africa'
_chemical_formula_sum
;Ba0.14 Ca0.3 Cr3.1 Fe2.2 K0.62 Mg1.333 Na0.14 Nb0.233 O38 Sr0.1 Ti12.9 V0.233
 Zr0.7
;
_chemical_name_mineral Mathiasite
_space_group_IT_number 148
_symmetry_space_group_name_Hall '-P 3*'
_symmetry_space_group_name_H-M 'R -3 :R'
_cell_angle_alpha 69.24
_cell_angle_beta 69.24
_cell_angle_gamma 69.24
_cell_formula_units_Z 1
_cell_length_a 9.119
_cell_length_b 9.119
_cell_length_c 9.119
_cell_volume 639.924
_database_code_amcsd 0009973
_exptl_crystal_density_diffrn 4.430
_cod_original_sg_symbol_H-M 'R -3'
_cod_original_formula_sum
;(K.62 Na.14 Ba.14 Sr.1) (Zr.7 Ca.3) Mg1.333 Fe2.2 Ti12.9 Cr3.1 V.233 Nb.233
 O38
;
_cod_database_code 9011341

loop_
_space_group_symop_operation_xyz
x,y,z
-z,-x,-y
y,z,x
-x,-y,-z
z,x,y
-y,-z,-x

loop_
_atom_site_label
_atom_site_fract_x
_atom_site_fract_y
_atom_site_fract_z
_atom_site_occupancy
_atom_site_U_iso_or_equiv
_atom_site_type_symbol
_atom_site_attached_hydrogens
KM0 0.00000 0.00000 0.00000 0.62000 0.01570 K 0
NaM0 0.00000 0.00000 0.00000 0.14000 0.01570 Na 0
BaM0 0.00000 0.00000 0.00000 0.14000 0.01570 Ba 0
SrM0 0.00000 0.00000 0.00000 0.10000 0.01570 Sr 0
ZrM1 0.50000 0.50000 0.50000 0.70000 0.00329 Zr 0
CaM1 0.50000 0.50000 0.50000 0.30000 0.00329 Ca 0
MgM2 0.31110 0.31110 0.31110 0.45000 0.00456 Mg 0
FeM2 0.31110 0.31110 0.31110 0.45000 0.00456 Fe 0
TiM3 0.34790 0.12270 0.02320 0.15000 0.00735 Ti 0
CrM3 0.34790 0.12270 0.02320 0.51670 0.00735 Cr 0
FeM3 0.34790 0.12270 0.02320 0.21670 0.00735 Fe 0
VM3 0.34790 0.12270 0.02320 0.03890 0.00735 V 0
NbM3 0.34790 0.12270 0.02320 0.03890 0.00735 Nb 0
MgM3 0.34790 0.12270 0.02320 0.03890 0.00735 Mg 0
TiM4 0.30710 0.72080 0.14570 1.00000 0.00481 Ti 0
TiM5 0.47540 0.08320 0.63860 1.00000 0.00481 Ti 0
MgM6 0.36920 0.36920 0.36920 0.10000 0.02824 Mg 0
O1 0.30840 0.62610 0.38200 1.00000 0.00659 O 0
O2 0.15530 0.23940 0.93920 1.00000 0.00659 O 0
O3 0.92180 0.45830 0.29790 1.00000 0.00659 O 0
O4 0.14240 0.51750 0.99020 1.00000 0.00659 O 0
O5 0.39010 0.48790 0.13430 1.00000 0.00469 O 0
O6 0.70430 0.24340 0.07430 1.00000 0.00532 O 0
O7 0.21330 0.21330 0.21330 1.00000 0.00570 O 0

loop_
_cod_changelog_entry_id
_cod_changelog_entry_author
_cod_changelog_entry_date
_cod_changelog_entry_text
1
;cod-tools version 3.8.0
Id: cif_guess_AMCSD_atom_types 9581 2023-05-17 12:35:41Z saulius
;
2023-05-23T09:25:16+03:00
;Derived atom types and hydrogen counts
from atom names that follow the AMCSD naming convention
(Wat == water, O-H == hydroxyl).
;

loop_
_cod_related_entry_id
_cod_related_entry_database
_cod_related_entry_code
1 AMCSD 0009973
